data_2013657
loop_
_publ_author_name
'Redhammer, G\"unther R.'
'Roth, G.'

_publ_section_title
;
 Lithium and sodium yttrium orthosilicate oxyapatite,
 LiY~9~(SiO~4~)~6~O~2~ and NaY~9~(SiO~4~)~6~O~2~, at both 100K and near
 room temperature
;
_journal_issue 12
_journal_name_full 'Acta Crystallographica Section C'
_journal_page_first i120
_journal_page_last i124
_journal_paper_doi 10.1107/S0108270103023321
_journal_volume 59
_journal_year 2003
_chemical_formula_iupac 'Li Y9 (Si O4)6 O2'
_chemical_formula_moiety 'Li1 O26 Si6 Y9'
_chemical_formula_sum 'Li O26 Si6 Y9'
_chemical_formula_weight 1391.76
_space_group_IT_number 176
_symmetry_cell_setting hexagonal
_symmetry_space_group_name_Hall '-P 6c'
_symmetry_space_group_name_H-M 'P 63/m'
_audit_creation_method 'WinGX routine CIF_UPDATE'
_cell_angle_alpha 90
_cell_angle_beta 90
_cell_angle_gamma 120
_cell_formula_units_Z 1
_cell_length_a 9.3108(14)
_cell_length_b 9.3108(14)
_cell_length_c 6.7088(10)
_cell_measurement_reflns_used 4980
_cell_measurement_temperature 100.0(10)
_cell_measurement_theta_max 32.1
_cell_measurement_theta_min 2.3
_cell_volume 503.67(13)
_computing_cell_refinement X-AREA
_computing_data_collection 'X-AREA (Stoe & Cie, 2002)'
_computing_data_reduction X-AREA
_computing_molecular_graphics 'Diamond (Brandenburg & Berndt 1999)'
_computing_publication_material 'WinGX (Farrugia, 1999)'
_computing_structure_refinement 'SHELXL97 (Sheldrick, 1997)'
_computing_structure_solution 'SHELXS97 (Sheldrick, 1997)'
_diffrn_ambient_temperature 100.0(10)
_diffrn_measured_fraction_theta_full 0.998
_diffrn_measured_fraction_theta_max 0.998
_diffrn_measurement_device '2-circle goniometer'
_diffrn_measurement_device_type 'STOE IPDS 2'
_diffrn_measurement_method 'rotation method'
_diffrn_radiation_type MoK\a
_diffrn_radiation_wavelength 0.71073
_diffrn_reflns_av_R_equivalents 0.0651
_diffrn_reflns_limit_h_max 12
_diffrn_reflns_limit_h_min -12
_diffrn_reflns_limit_k_max 12
_diffrn_reflns_limit_k_min -12
_diffrn_reflns_limit_l_max 9
_diffrn_reflns_limit_l_min -8
_diffrn_reflns_number 4987
_diffrn_reflns_theta_full 29.52
_diffrn_reflns_theta_max 29.52
_diffrn_reflns_theta_min 2.53
_diffrn_standards_decay_% 0
_diffrn_standards_interval_count 0
_diffrn_standards_interval_time 0
_diffrn_standards_number 0
_exptl_absorpt_coefficient_mu 26.09
_exptl_absorpt_correction_T_max 0.149
_exptl_absorpt_correction_T_min 0.087
_exptl_absorpt_correction_type numerical
_exptl_absorpt_process_details 'via equivalents using Stoe X-SHAPE and X-RED (Stoe & Cie, 1996)'
_exptl_crystal_colour colourless
_exptl_crystal_density_diffrn 4.588
_exptl_crystal_density_method 'not measured'
_exptl_crystal_description prism
_exptl_crystal_F_000 646
_exptl_crystal_size_max 0.15
_exptl_crystal_size_mid 0.08
_exptl_crystal_size_min 0.07
_refine_diff_density_max 0.841
_refine_diff_density_min -0.769
_refine_ls_extinction_coef 0.0138(11)
_refine_ls_extinction_expression Fc^*^=kFc[1+0.001xFc^2^\l^3^/sin(2\q)]^-1/4^
_refine_ls_extinction_method SHELXL97
_refine_ls_goodness_of_fit_ref 1.158
_refine_ls_hydrogen_treatment none
_refine_ls_matrix_type full
_refine_ls_number_parameters 45
_refine_ls_number_reflns 508
_refine_ls_number_restraints 0
_refine_ls_restrained_S_all 1.158
_refine_ls_R_factor_gt 0.0242
_refine_ls_shift/su_max 0
_refine_ls_structure_factor_coef Fsqd
_refine_ls_weighting_details 'calc w=1/[\s^2^(Fo^2^)+(0.0091P)^2^+1.5231P] where P=(Fo^2^+2Fc^2^)/3'
_refine_ls_weighting_scheme calc
_refine_ls_wR_factor_ref 0.0412
_reflns_number_gt 455
_reflns_number_total 508
_reflns_threshold_expression 'I > 2\s(I)'
_cod_data_source_file ln1182.cif
_cod_data_source_block LiY100K
_cod_original_sg_symbol_H-M P63/m
_cod_original_formula_sum 'Li1 O26 Si6 Y9'
_cod_database_code 2013657
_cod_database_fobs_code 2013657

loop_
_symmetry_equiv_pos_as_xyz
'x, y, z'
'-x, -y, z+1/2'
'-y, x-y, z'
'-x+y, -x, z'
'x-y, x, z+1/2'
'y, -x+y, z+1/2'
'-x, -y, -z'
'x, y, -z-1/2'
'y, -x+y, -z'
'x-y, x, -z'
'-x+y, -x, -z-1/2'
'-y, x-y, -z-1/2'

loop_
_atom_site_label
_atom_site_fract_x
_atom_site_fract_y
_atom_site_fract_z
_atom_site_U_iso_or_equiv
_atom_site_adp_type
_atom_site_calc_flag
_atom_site_refinement_flags
_atom_site_occupancy
_atom_site_disorder_assembly
_atom_site_disorder_group
_atom_site_type_symbol
Y1 0.23355(5) 0.23739(5) 0.25 0.00495(15) Uani d SP 1 . . Y
Y2 0.3333 0.6667 0.49900(12) 0.0101(2) Uani d SP 0.75 . . Y
Li 0.3333 0.6667 0.49900(12) 0.0101(2) Uani d SP 0.25 . . Li
Si 0.40061(15) 0.02708(15) 0.25 0.0054(4) Uani d SP 1 . . Si
O4 0 0 0.25 0.0160(19) Uani d SP 1 . . O
O1 0.6012(4) 0.1263(4) 0.25 0.0132(11) Uani d SP 1 . . O
O2 0.3189(5) -0.1711(4) 0.25 0.0175(11) Uani d SP 1 . . O
O3 0.3402(4) 0.0901(3) 0.0588(4) 0.0202(6) Uani d . 1 . . O

loop_
_atom_site_aniso_label
_atom_site_aniso_U_11
_atom_site_aniso_U_22
_atom_site_aniso_U_33
_atom_site_aniso_U_12
_atom_site_aniso_U_13
_atom_site_aniso_U_23
Y1 0.0058(2) 0.0046(2) 0.0044(2) 0.00260(15) 0 0
Y2 0.0080(3) 0.0080(3) 0.0143(4) 0.00402(13) 0 0
Li 0.0080(3) 0.0080(3) 0.0143(4) 0.00402(13) 0 0
Si 0.0063(6) 0.0054(6) 0.0057(6) 0.0038(5) 0 0
O4 0.008(2) 0.008(2) 0.032(4) 0.0040(10) 0 0
O1 0.0090(17) 0.0162(18) 0.017(2) 0.0085(14) 0 0
O2 0.033(2) 0.0078(17) 0.0124(19) 0.0103(15) 0 0
O3 0.0414(16) 0.0209(12) 0.0102(13) 0.0245(12) -0.0167(12) -0.0103(10)

loop_
_atom_type_symbol
_atom_type_description
_atom_type_scat_dispersion_real
_atom_type_scat_dispersion_imag
_atom_type_scat_source
O O 0.0106 0.006 'International Tables Vol C Tables 4.2.6.8 and 6.1.1.4'
Si Si 0.0817 0.0704 'International Tables Vol C Tables 4.2.6.8 and 6.1.1.4'
Y Y -2.7962 3.5667 'International Tables Vol C Tables 4.2.6.8 and 6.1.1.4'
Li Li -0.0003 0.0001 'International Tables Vol C Tables 4.2.6.8 and 6.1.1.4'

loop_
_geom_angle_atom_site_label_1
_geom_angle_atom_site_label_2
_geom_angle_atom_site_label_3
_geom_angle_site_symmetry_1
_geom_angle_site_symmetry_3
_geom_angle
_geom_angle_publ_flag
O4 Y1 O3 . 5 104.52(7) ?
O3 Y1 O3 5 10 133.49(16) ?
O4 Y1 O1 . 4_665 152.74(8) ?
O3 Y1 O1 5 4_665 85.23(7) ?
O4 Y1 O3 . 8_556 84.84(7) ?
O3 Y1 O3 5 8_556 78.09(5) ?
O3 Y1 O3 10 8_556 140.01(11) ?
O1 Y1 O3 4_665 8_556 72.15(10) ?
O4 Y1 O3 . . 84.84(7) ?
O3 Y1 O3 8_556 . 63.91(13) ?
O4 Y1 O2 . 3 110.02(7) ?
O3 Y1 O2 5 3 68.14(8) ?
O1 Y1 O2 4_665 3 97.24(11) ?
O3 Y1 O2 8_556 3 145.44(7) ?
O2 Y2 O2 3 1_565 73.10(10) ?
O2 Y2 O1 3 7_666 153.76(12) ?
O2 Y2 O1 1_565 7_666 93.26(8) ?
O2 Y2 O1 4_665 7_666 125.17(12) ?
O1 Y2 O1 7_666 9_566 76.12(9) ?
O2 Y2 O3 3 6_565 88.22(11) ?
O2 Y2 O3 1_565 6_565 66.20(10) ?
O2 Y2 O3 4_665 6_565 138.67(9) ?
O1 Y2 O3 7_666 6_565 65.62(9) ?
O1 Y2 O3 9_566 6_565 60.40(9) ?
O1 Y2 O3 10_556 6_565 126.92(9) ?
O2 Y2 O3 4_665 2_665 66.20(10) ?
O3 Y2 O3 6_565 2_665 117.93(3) ?
O2 Si O1 . . 113.9(2) yes
O2 Si O3 . . 111.39(12) yes
O1 Si O3 . . 107.66(14) yes
O3 Si O3 . 8_556 104.4(2) yes

loop_
_geom_bond_atom_site_label_1
_geom_bond_atom_site_label_2
_geom_bond_site_symmetry_2
_geom_bond_distance
_geom_bond_publ_flag
Y1 O4 . 2.1926(5) yes
Y1 O3 5 2.255(3) yes
Y1 O1 4_665 2.355(3) yes
Y1 O3 . 2.423(3) yes
Y1 O2 3 2.690(4) yes
Y1 Si . 3.0496(13) ?
Y1 Si 3 3.2514(13) ?
Y1 Y1 4 3.7977(9) ?
Y1 Y2 . 3.9894(7) ?
Y2 O2 3 2.301(2) yes
Y2 O1 7_666 2.398(2) yes
Y2 O3 6_565 2.765(3) yes
Y2 Si 7_666 3.1685(12) ?
Si O2 . 1.606(3) yes
Si O1 . 1.617(3) yes
Si O3 . 1.624(3) yes
